data_7039353
loop_
_publ_author_name
'Escriche-Tur, Luis'
'Font-Bardia, Merc\`e'
'Albela, Bel\'en'
'Corbella, Montserrat'

_publ_section_title
;
 New insights into the comprehension of the magnetic properties of
 dinuclear Mn(III) compounds with the general formula
 [{MnL(NN)}2(\m-O)(\m-n-RC6H4COO)2]X2.
;
_journal_issue 29
_journal_name_full 'Dalton transactions (Cambridge, England : 2003)'
_journal_page_first 11753
_journal_page_last 11764
_journal_paper_doi 10.1039/c6dt01097k
_journal_volume 45
_journal_year 2016
_chemical_formula_moiety 'C44 H47 Cl Mn2 N4 O10, Cl O4'
_chemical_formula_sum 'C44 H47 Cl2 Mn2 N4 O14'
_chemical_formula_weight 1036.64
_chemical_name_systematic
;
 ?
;
_space_group_IT_number 29
_symmetry_cell_setting orthorhombic
_symmetry_space_group_name_Hall 'P 2c -2ac'
_symmetry_space_group_name_H-M 'P c a 21'
_atom_sites_solution_hydrogens geom
_atom_sites_solution_primary direct
_atom_sites_solution_secondary difmap
_audit_creation_method SHELXL-97
_audit_update_record
;
2016-03-18 deposited with the CCDC.
2016-05-30 downloaded from the CCDC.
;
_cell_angle_alpha 90.00
_cell_angle_beta 90.00
_cell_angle_gamma 90.00
_cell_formula_units_Z 8
_cell_length_a 24.6687(18)
_cell_length_b 13.5393(9)
_cell_length_c 28.996(2)
_cell_measurement_reflns_used 9927
_cell_measurement_temperature 100(2)
_cell_measurement_theta_max 22.87
_cell_measurement_theta_min 2.34
_cell_volume 9684.6(12)
_computing_cell_refinement 'Bruker SAINT'
_computing_data_collection 'Bruker APEX2'
_computing_data_reduction 'Bruker SAINT'
_computing_molecular_graphics 'Bruker SHELXTL'
_computing_publication_material 'Bruker SHELXTL'
_computing_structure_refinement 'SHELXL-97 (Sheldrick, 1997)'
_computing_structure_solution 'SHELXS-97 (Sheldrick, 1997)'
_diffrn_ambient_temperature 100(2)
_diffrn_measured_fraction_theta_full 0.997
_diffrn_measured_fraction_theta_max 0.997
_diffrn_measurement_device_type 'Bruker APEX-II CCD'
_diffrn_measurement_method '\f and \w scans'
_diffrn_radiation_monochromator multilayer
_diffrn_radiation_source 'high brilliance Incoatec Microfocus Source '
_diffrn_radiation_type MoK\a
_diffrn_radiation_wavelength 0.71073
_diffrn_reflns_av_R_equivalents 0.0638
_diffrn_reflns_av_sigmaI/netI 0.0521
_diffrn_reflns_limit_h_max 27
_diffrn_reflns_limit_h_min -27
_diffrn_reflns_limit_k_max 14
_diffrn_reflns_limit_k_min -14
_diffrn_reflns_limit_l_max 28
_diffrn_reflns_limit_l_min -31
_diffrn_reflns_number 61828
_diffrn_reflns_theta_full 22.98
_diffrn_reflns_theta_max 22.98
_diffrn_reflns_theta_min 2.17
_exptl_absorpt_coefficient_mu 0.699
_exptl_absorpt_correction_T_max 0.7448
_exptl_absorpt_correction_T_min 0.6274
_exptl_absorpt_correction_type multi-scan
_exptl_absorpt_process_details sadabs
_exptl_crystal_colour green
_exptl_crystal_density_diffrn 1.422
_exptl_crystal_density_method 'not measured'
_exptl_crystal_description needle
_exptl_crystal_F_000 4280
_exptl_crystal_size_max 0.35
_exptl_crystal_size_mid 0.08
_exptl_crystal_size_min 0.03
_refine_diff_density_max 0.430
_refine_diff_density_min -0.429
_refine_diff_density_rms 0.056
_refine_ls_abs_structure_details 'Flack H D (1983), Acta Cryst. A39, 876-881'
_refine_ls_abs_structure_Flack 0.462(13)
_refine_ls_extinction_method none
_refine_ls_goodness_of_fit_ref 1.030
_refine_ls_hydrogen_treatment mixed
_refine_ls_matrix_type full
_refine_ls_number_parameters 1244
_refine_ls_number_reflns 12723
_refine_ls_number_restraints 480
_refine_ls_restrained_S_all 1.020
_refine_ls_R_factor_all 0.0486
_refine_ls_R_factor_gt 0.0374
_refine_ls_shift/su_max 0.001
_refine_ls_shift/su_mean 0.000
_refine_ls_structure_factor_coef Fsqd
_refine_ls_weighting_details 'calc w=1/[\s^2^(Fo^2^)+(0.0502P)^2^+0.4158P] where P=(Fo^2^+2Fc^2^)/3'
_refine_ls_weighting_scheme calc
_refine_ls_wR_factor_gt 0.0832
_refine_ls_wR_factor_ref 0.0881
_reflns_number_gt 10902
_reflns_number_total 12723
_reflns_threshold_expression >2\s(I)
_cod_data_source_file c6dt01097k2.cif
_cod_data_source_block compound_7
_cod_depositor_comments 'Adding full bibliography for 7039349--7039353.cif.'
_cod_original_sg_symbol_H-M Pca2(1)
_cod_database_code 7039353

loop_
_symmetry_equiv_pos_as_xyz
'x, y, z'
'-x, -y, z+1/2'
'x+1/2, -y, z'
'-x+1/2, y, z+1/2'

loop_
_atom_site_label
_atom_site_type_symbol
_atom_site_fract_x
_atom_site_fract_y
_atom_site_fract_z
_atom_site_U_iso_or_equiv
_atom_site_adp_type
_atom_site_occupancy
_atom_site_symmetry_multiplicity
_atom_site_calc_flag
_atom_site_refinement_flags
_atom_site_disorder_assembly
_atom_site_disorder_group
Mn2 Mn 0.36281(2) 0.52729(4) 0.42654(2) 0.01939(16) Uani 1 1 d U A .
Mn1 Mn 0.36561(2) 0.69818(4) 0.49760(2) 0.01886(16) Uani 1 1 d U A .
N4 N 0.39538(12) 0.4262(2) 0.38194(13) 0.0193(8) Uani 1 1 d U . .
N3 N 0.34582(13) 0.5921(3) 0.36467(14) 0.0238(8) Uani 1 1 d U . .
N2 N 0.39958(12) 0.7800(2) 0.54993(14) 0.0190(8) Uani 1 1 d U . .
N1 N 0.30662(13) 0.6865(2) 0.54774(14) 0.0217(8) Uani 1 1 d U . .
O1 O 0.32917(10) 0.6240(2) 0.45753(11) 0.0221(7) Uani 1 1 d U . .
O3 O 0.44355(10) 0.59604(19) 0.42062(11) 0.0230(7) Uani 1 1 d U . .
O2 O 0.42467(11) 0.73799(19) 0.45753(11) 0.0218(7) Uani 1 1 d U . .
O5 O 0.38304(11) 0.4494(2) 0.47955(11) 0.0227(7) Uani 1 1 d U . .
O4 O 0.40681(10) 0.57341(19) 0.52655(11) 0.0203(7) Uani 1 1 d U . .
C1 C 0.45278(15) 0.6846(3) 0.42929(17) 0.0181(9) Uani 1 1 d U . .
C2 C 0.49855(15) 0.7374(3) 0.40688(16) 0.0196(10) Uani 1 1 d U . .
C3 C 0.53231(16) 0.6886(3) 0.37574(17) 0.0238(10) Uani 1 1 d U . .
H3 H 0.5262 0.6208 0.3691 0.029 Uiso 1 1 calc R . .
C4 C 0.57458(16) 0.7379(3) 0.35440(17) 0.0246(11) Uani 1 1 d U . .
H4 H 0.5972 0.7032 0.3334 0.030 Uiso 1 1 calc R . .
C5 C 0.58448(16) 0.8364(3) 0.36305(17) 0.0233(10) Uani 1 1 d U . .
C6 C 0.55018(17) 0.8837(3) 0.39370(18) 0.0293(12) Uani 1 1 d U . .
H6 H 0.5557 0.9519 0.3997 0.035 Uiso 1 1 calc R . .
C7 C 0.50823(16) 0.8358(3) 0.41594(17) 0.0253(11) Uani 1 1 d U . .
H7 H 0.4862 0.8704 0.4374 0.030 Uiso 1 1 calc R . .
C8 C 0.39964(14) 0.4832(3) 0.51848(16) 0.0184(10) Uani 1 1 d U . .
C9 C 0.41076(15) 0.4113(3) 0.55523(17) 0.0199(10) Uani 1 1 d U . .
C10 C 0.42848(16) 0.4419(3) 0.59794(17) 0.0237(10) Uani 1 1 d U . .
H10 H 0.4347 0.5101 0.6034 0.028 Uiso 1 1 calc R . .
C11 C 0.43740(16) 0.3747(3) 0.63308(18) 0.0248(10) Uani 1 1 d U . .
H11 H 0.4498 0.3975 0.6622 0.030 Uiso 1 1 calc R . .
C12 C 0.42847(15) 0.2745(3) 0.62645(18) 0.0225(10) Uani 1 1 d U . .
C13 C 0.41198(17) 0.2441(3) 0.58328(18) 0.0281(11) Uani 1 1 d U . .
H13 H 0.4067 0.1756 0.5777 0.034 Uiso 1 1 calc R . .
C14 C 0.40293(16) 0.3102(3) 0.54794(18) 0.0252(11) Uani 1 1 d U . .
H14 H 0.3914 0.2871 0.5186 0.030 Uiso 1 1 calc R . .
C34 C 0.41891(16) 0.3407(3) 0.39421(18) 0.0246(10) Uani 1 1 d U . .
H34 H 0.4187 0.3220 0.4258 0.029 Uiso 1 1 calc R . .
C33 C 0.44311(16) 0.2797(3) 0.36294(18) 0.0294(11) Uani 1 1 d U . .
H33 H 0.4594 0.2194 0.3725 0.035 Uiso 1 1 calc R . .
C32 C 0.44344(19) 0.3071(4) 0.3179(2) 0.0415(13) Uani 1 1 d U . .
H32 H 0.4610 0.2662 0.2959 0.050 Uiso 1 1 calc R . .
C31 C 0.41867(19) 0.3933(4) 0.3035(2) 0.0386(13) Uani 1 1 d U . .
H31 H 0.4187 0.4119 0.2720 0.046 Uiso 1 1 calc R . .
C30 C 0.39390(16) 0.4514(3) 0.33628(18) 0.0255(10) Uani 1 1 d U . .
C29 C 0.36383(17) 0.5431(3) 0.32684(18) 0.0266(11) Uani 1 1 d U . .
C28 C 0.35250(18) 0.5766(4) 0.28317(19) 0.0351(12) Uani 1 1 d U . .
H28 H 0.3646 0.5406 0.2570 0.042 Uiso 1 1 calc R . .
C27 C 0.32365(18) 0.6626(4) 0.2775(2) 0.0395(13) Uani 1 1 d U . .
H27 H 0.3153 0.6860 0.2475 0.047 Uiso 1 1 calc R . .
C26 C 0.30705(18) 0.7145(4) 0.3157(2) 0.0364(13) Uani 1 1 d U . .
H26 H 0.2881 0.7752 0.3125 0.044 Uiso 1 1 calc R . .
C25 C 0.31874(16) 0.6758(3) 0.35951(19) 0.0291(11) Uani 1 1 d U . .
H25 H 0.3069 0.7105 0.3861 0.035 Uiso 1 1 calc R . .
C24 C 0.44873(16) 0.8215(3) 0.54856(18) 0.0256(11) Uani 1 1 d U . .
H24 H 0.4697 0.8156 0.5212 0.031 Uiso 1 1 calc R . .
C23 C 0.47024(18) 0.8732(3) 0.58580(18) 0.0290(11) Uani 1 1 d U . .
H23 H 0.5055 0.9014 0.5842 0.035 Uiso 1 1 calc R . .
C22 C 0.43957(18) 0.8823(3) 0.6246(2) 0.0320(12) Uani 1 1 d U . .
H22 H 0.4531 0.9184 0.6503 0.038 Uiso 1 1 calc R . .
C21 C 0.38876(17) 0.8392(3) 0.62677(19) 0.0286(11) Uani 1 1 d U . .
H21 H 0.3674 0.8445 0.6539 0.034 Uiso 1 1 calc R . .
C20 C 0.36961(16) 0.7883(3) 0.58866(18) 0.0233(10) Uani 1 1 d U . .
C19 C 0.31643(16) 0.7380(3) 0.58684(18) 0.0242(10) Uani 1 1 d U . .
C18 C 0.27823(17) 0.7420(3) 0.6216(2) 0.0328(12) Uani 1 1 d U . .
H18 H 0.2850 0.7793 0.6487 0.039 Uiso 1 1 calc R . .
C17 C 0.23062(18) 0.6917(4) 0.6166(2) 0.0401(13) Uani 1 1 d U . .
H17 H 0.2041 0.6936 0.6403 0.048 Uiso 1 1 calc R . .
C16 C 0.22137(17) 0.6382(3) 0.5770(2) 0.0335(12) Uani 1 1 d U . .
H16 H 0.1885 0.6025 0.5733 0.040 Uiso 1 1 calc R . .
C15 C 0.26043(15) 0.6366(3) 0.54230(18) 0.0261(11) Uani 1 1 d U . .
H15 H 0.2542 0.6001 0.5148 0.031 Uiso 1 1 calc R . .
C35 C 0.63057(17) 0.8948(3) 0.34011(19) 0.0311(12) Uani 1 1 d U . .
C36 C 0.6061(2) 0.9837(4) 0.3138(2) 0.0497(16) Uani 1 1 d U . .
H36A H 0.6352 1.0207 0.2986 0.075 Uiso 1 1 calc R . .
H36B H 0.5871 1.0269 0.3355 0.075 Uiso 1 1 calc R . .
H36C H 0.5805 0.9596 0.2905 0.075 Uiso 1 1 calc R . .
C37 C 0.6699(2) 0.9310(4) 0.3772(2) 0.0521(15) Uani 1 1 d U . .
H37A H 0.6994 0.9681 0.3626 0.078 Uiso 1 1 calc R . .
H37B H 0.6849 0.8742 0.3938 0.078 Uiso 1 1 calc R . .
H37C H 0.6506 0.9739 0.3989 0.078 Uiso 1 1 calc R . .
C38 C 0.66260(18) 0.8330(4) 0.3056(2) 0.0360(13) Uani 1 1 d U . .
H38A H 0.6911 0.8737 0.2917 0.054 Uiso 1 1 calc R . .
H38B H 0.6382 0.8090 0.2814 0.054 Uiso 1 1 calc R . .
H38C H 0.6791 0.7767 0.3215 0.054 Uiso 1 1 calc R . .
C39 C 0.43684(17) 0.1985(3) 0.66490(18) 0.0284(11) Uani 1 1 d U . .
C40 C 0.48669(18) 0.1353(3) 0.6522(2) 0.0353(13) Uani 1 1 d U . .
H40A H 0.4929 0.0859 0.6763 0.053 Uiso 1 1 calc R . .
H40B H 0.5186 0.1780 0.6496 0.053 Uiso 1 1 calc R . .
H40C H 0.4802 0.1020 0.6227 0.053 Uiso 1 1 calc R . .
C41 C 0.4472(2) 0.2478(4) 0.71141(19) 0.0384(12) Uani 1 1 d U . .
H41A H 0.4524 0.1970 0.7351 0.058 Uiso 1 1 calc R . .
H41B H 0.4160 0.2890 0.7196 0.058 Uiso 1 1 calc R . .
H41C H 0.4797 0.2890 0.7094 0.058 Uiso 1 1 calc R . .
C42 C 0.38625(18) 0.1320(4) 0.6692(2) 0.0389(13) Uani 1 1 d U . .
H42A H 0.3920 0.0833 0.6937 0.058 Uiso 1 1 calc R . .
H42B H 0.3800 0.0976 0.6399 0.058 Uiso 1 1 calc R . .
H42C H 0.3546 0.1727 0.6766 0.058 Uiso 1 1 calc R . .
O6 O 0.32302(11) 0.8361(2) 0.47607(12) 0.0292(8) Uani 1 1 d DU . .
H600 H 0.3404(15) 0.8907(19) 0.4667(15) 0.035 Uiso 1 1 d D . .
C43 C 0.2676(3) 0.8438(7) 0.4586(5) 0.064(2) Uani 0.65 1 d PU A 1
H43A H 0.2527 0.7768 0.4536 0.076 Uiso 0.65 1 calc PR A 1
H43B H 0.2678 0.8787 0.4286 0.076 Uiso 0.65 1 calc PR A 1
C44 C 0.2333(3) 0.8978(6) 0.4915(4) 0.064(2) Uani 0.65 1 d PU A 1
H44A H 0.1963 0.9025 0.4793 0.095 Uiso 0.65 1 calc PR A 1
H44B H 0.2479 0.9643 0.4961 0.095 Uiso 0.65 1 calc PR A 1
H44C H 0.2327 0.8626 0.5210 0.095 Uiso 0.65 1 calc PR A 1
C43' C 0.2717(7) 0.8761(14) 0.4846(9) 0.064(2) Uani 0.35 1 d PU A 2
H43C H 0.2757 0.9203 0.5116 0.076 Uiso 0.35 1 calc PR A 2
H43D H 0.2483 0.8207 0.4946 0.076 Uiso 0.35 1 calc PR A 2
C44' C 0.2422(6) 0.9294(12) 0.4512(8) 0.064(2) Uani 0.35 1 d PU A 2
H44D H 0.2089 0.9555 0.4651 0.095 Uiso 0.35 1 calc PR A 2
H44E H 0.2328 0.8854 0.4256 0.095 Uiso 0.35 1 calc PR A 2
H44F H 0.2643 0.9842 0.4397 0.095 Uiso 0.35 1 calc PR A 2
O7 O 0.28978(11) 0.4236(2) 0.41654(12) 0.0306(8) Uani 1 1 d U . .
Cl1 Cl 0.2336(3) 0.4499(5) 0.41426(19) 0.0225(13) Uani 0.50 1 d PU B 1
O8 O 0.2176(2) 0.4708(4) 0.4604(3) 0.0329(10) Uani 0.50 1 d PU B 1
O9 O 0.2035(5) 0.3653(8) 0.3960(6) 0.0329(10) Uani 0.50 1 d PU B 1
O10 O 0.2259(2) 0.5365(4) 0.3878(3) 0.0329(10) Uani 0.50 1 d PU B 1
Cl1' Cl 0.2366(4) 0.4397(6) 0.3969(2) 0.0311(15) Uani 0.50 1 d PU B 2
O8' O 0.2058(3) 0.5082(6) 0.4219(3) 0.0468(12) Uani 0.50 1 d PU B 2
O9' O 0.2454(3) 0.4734(5) 0.3506(3) 0.0468(12) Uani 0.50 1 d PU B 2
O10' O 0.2086(6) 0.3470(9) 0.3968(6) 0.0468(12) Uani 0.50 1 d PU B 2
Cl2 Cl 0.41172(4) 1.05842(7) 0.46041(4) 0.0279(3) Uani 1 1 d DU . .
O11 O 0.3834(4) 0.9858(8) 0.4341(3) 0.034(2) Uani 0.60 1 d PDU C 1
O12 O 0.4000(3) 1.0366(6) 0.5082(2) 0.047(2) Uani 0.60 1 d PDU C 1
O13 O 0.3903(5) 1.1530(5) 0.4502(4) 0.033(3) Uani 0.60 1 d PDU C 1
O14 O 0.4669(2) 1.0552(8) 0.4525(4) 0.084(4) Uani 0.60 1 d PDU C 1
O11' O 0.3679(5) 1.0022(12) 0.4421(5) 0.049(5) Uani 0.40 1 d PDU C 2
O12' O 0.4289(4) 1.0207(9) 0.5017(3) 0.058(4) Uani 0.40 1 d PDU C 2
O13' O 0.3957(8) 1.1582(7) 0.4631(6) 0.038(5) Uani 0.40 1 d PDU C 2
O14' O 0.4548(4) 1.0534(11) 0.4268(4) 0.052(4) Uani 0.40 1 d PDU C 2
Mn4 Mn 0.15373(2) 0.07233(5) 0.69945(3) 0.02152(16) Uani 1 1 d U . .
Mn3 Mn 0.14502(2) 0.23793(4) 0.62534(3) 0.02056(16) Uani 1 1 d U . .
N8 N 0.12444(12) -0.0317(2) 0.74436(14) 0.0211(8) Uani 1 1 d U . .
N7 N 0.16832(13) 0.1383(3) 0.76232(14) 0.0243(9) Uani 1 1 d U . .
N6 N 0.11164(12) 0.3090(2) 0.56955(14) 0.0189(8) Uani 1 1 d U . .
N5 N 0.20209(13) 0.2101(2) 0.57494(14) 0.0225(8) Uani 1 1 d U . .
Cl3 Cl 0.25869(4) -0.07875(7) 0.72951(4) 0.0218(2) Uani 1 1 d U . .
Cl4 Cl 0.09444(4) 0.58681(8) 0.66413(5) 0.0281(3) Uani 1 1 d U . .
O15 O 0.18271(10) 0.17344(19) 0.66840(11) 0.0244(7) Uani 1 1 d U . .
O17 O 0.07133(10) 0.1315(2) 0.70160(12) 0.0240(7) Uani 1 1 d U . .
O16 O 0.08303(11) 0.2735(2) 0.66269(11) 0.0227(7) Uani 1 1 d U . .
O19 O 0.13727(11) -0.0103(2) 0.64644(11) 0.0227(7) Uani 1 1 d U . .
O18 O 0.10518(10) 0.1080(2) 0.59949(11) 0.0230(7) Uani 1 1 d U . .
O21 O 0.23899(10) 0.0069(2) 0.70387(12) 0.0264(7) Uani 1 1 d U . .
O20 O 0.18997(11) 0.3774(2) 0.63848(12) 0.0290(8) Uani 1 1 d DU . .
H200 H 0.1735(16) 0.432(2) 0.6495(16) 0.035 Uiso 1 1 d D . .
O22 O 0.25075(11) -0.0619(2) 0.77791(11) 0.0292(7) Uani 1 1 d U . .
O23 O 0.31470(11) -0.0922(2) 0.71938(12) 0.0310(8) Uani 1 1 d U . .
O24 O 0.22838(12) -0.1643(2) 0.71529(12) 0.0365(9) Uani 1 1 d U . .
O25 O 0.07909(16) 0.5575(3) 0.61847(15) 0.0595(12) Uani 1 1 d U . .
O26 O 0.10166(13) 0.6908(2) 0.66613(14) 0.0405(9) Uani 1 1 d U . .
O27 O 0.05544(13) 0.5584(3) 0.69773(15) 0.0497(10) Uani 1 1 d U . .
O28 O 0.14617(13) 0.5417(2) 0.67539(14) 0.0432(9) Uani 1 1 d DU . .
C45 C 0.05645(15) 0.2163(3) 0.68972(16) 0.0192(10) Uani 1 1 d U . .
C46 C 0.00420(15) 0.2544(3) 0.70838(16) 0.0196(10) Uani 1 1 d U . .
C47 C -0.02920(15) 0.1966(3) 0.73433(16) 0.0195(10) Uani 1 1 d U . .
H47 H -0.0208 0.1286 0.7382 0.023 Uiso 1 1 calc R . .
C48 C -0.07551(17) 0.2353(3) 0.75532(18) 0.0253(11) Uani 1 1 d U . .
H48 H -0.0982 0.1934 0.7731 0.030 Uiso 1 1 calc R . .
C49 C -0.08865(17) 0.3349(3) 0.75031(18) 0.0271(11) Uani 1 1 d U . .
C50 C -0.05576(17) 0.3906(3) 0.72194(18) 0.0299(12) Uani 1 1 d U . .
H50 H -0.0652 0.4576 0.7166 0.036 Uiso 1 1 calc R . .
C51 C -0.01001(16) 0.3538(3) 0.70094(18) 0.0262(11) Uani 1 1 d U . .
H51 H 0.0116 0.3948 0.6817 0.031 Uiso 1 1 calc R . .
C52 C 0.11715(16) 0.0204(3) 0.60828(17) 0.0243(11) Uani 1 1 d U . .
C53 C 0.10757(16) -0.0545(3) 0.57221(17) 0.0226(10) Uani 1 1 d U . .
C54 C 0.09295(19) -0.0255(3) 0.52820(18) 0.0326(12) Uani 1 1 d U . .
H54 H 0.0890 0.0427 0.5214 0.039 Uiso 1 1 calc R . .
C55 C 0.08404(19) -0.0947(3) 0.4942(2) 0.0374(12) Uani 1 1 d U . .
H55 H 0.0742 -0.0728 0.4642 0.045 Uiso 1 1 calc R . .
C56 C 0.08903(16) -0.1959(3) 0.50229(19) 0.0287(11) Uani 1 1 d U . .
C57 C 0.10275(18) -0.2238(3) 0.54713(19) 0.0307(11) Uani 1 1 d U . .
H57 H 0.1052 -0.2921 0.5544 0.037 Uiso 1 1 calc R . .
C58 C 0.11284(17) -0.1556(3) 0.58117(18) 0.0284(11) Uani 1 1 d U . .
H58 H 0.1235 -0.1772 0.6110 0.034 Uiso 1 1 calc R . .
C78 C 0.10153(15) -0.1158(3) 0.73175(18) 0.0247(10) Uani 1 1 d U . .
H78 H 0.1027 -0.1347 0.7002 0.030 Uiso 1 1 calc R . .
C77 C 0.07579(16) -0.1775(3) 0.76323(19) 0.0297(12) Uani 1 1 d U . .
H77 H 0.0605 -0.2384 0.7535 0.036 Uiso 1 1 calc R . .
C76 C 0.07283(18) -0.1492(4) 0.8083(2) 0.0331(12) Uani 1 1 d U . .
H76 H 0.0536 -0.1885 0.8300 0.040 Uiso 1 1 calc R . .
C75 C 0.09796(17) -0.0632(3) 0.82224(19) 0.0312(12) Uani 1 1 d U . .
H75 H 0.0975 -0.0438 0.8537 0.037 Uiso 1 1 calc R . .
C74 C 0.12387(16) -0.0056(3) 0.78949(17) 0.0241(10) Uani 1 1 d U . .
C73 C 0.15217(16) 0.0885(3) 0.79987(18) 0.0233(10) Uani 1 1 d U . .
C72 C 0.16312(17) 0.1224(3) 0.84342(19) 0.0301(11) Uani 1 1 d U . .
H72 H 0.1524 0.0851 0.8696 0.036 Uiso 1 1 calc R . .
C71 C 0.18978(17) 0.2113(3) 0.8490(2) 0.0332(12) Uani 1 1 d U . .
H71 H 0.1977 0.2360 0.8789 0.040 Uiso 1 1 calc R . .
C70 C 0.20469(17) 0.2632(3) 0.8102(2) 0.0325(12) Uani 1 1 d U . .
H70 H 0.2223 0.3253 0.8132 0.039 Uiso 1 1 calc R . .
C69 C 0.19397(16) 0.2249(3) 0.76730(19) 0.0284(11) Uani 1 1 d U . .
H69 H 0.2049 0.2605 0.7407 0.034 Uiso 1 1 calc R . .
C68 C 0.06360(16) 0.3559(3) 0.56976(18) 0.0235(10) Uani 1 1 d U . .
H68 H 0.0434 0.3590 0.5976 0.028 Uiso 1 1 calc R . .
C67 C 0.04296(17) 0.3997(3) 0.53049(19) 0.0283(11) Uani 1 1 d U . .
H67 H 0.0094 0.4340 0.5315 0.034 Uiso 1 1 calc R . .
C66 C 0.07117(18) 0.3934(3) 0.49044(19) 0.0312(11) Uani 1 1 d U . .
H66 H 0.0572 0.4225 0.4631 0.037 Uiso 1 1 calc R . .
C65 C 0.12065(18) 0.3440(3) 0.48950(18) 0.0298(11) Uani 1 1 d U . .
H65 H 0.1408 0.3391 0.4617 0.036 Uiso 1 1 calc R . .
C64 C 0.13987(16) 0.3024(3) 0.52963(17) 0.0222(10) Uani 1 1 d U . .
C63 C 0.19148(17) 0.2475(3) 0.53301(19) 0.0291(11) Uani 1 1 d U . .
C62 C 0.22708(18) 0.2343(3) 0.4965(2) 0.0390(13) Uani 1 1 d U . .
H62 H 0.2195 0.2613 0.4669 0.047 Uiso 1 1 calc R . .
C61 C 0.27395(17) 0.1807(4) 0.5042(2) 0.0437(14) Uani 1 1 d U . .
H61 H 0.2994 0.1717 0.4800 0.052 Uiso 1 1 calc R . .
C60 C 0.28360(18) 0.1407(3) 0.5468(2) 0.0360(13) Uani 1 1 d U . .
H60 H 0.3153 0.1026 0.5522 0.043 Uiso 1 1 calc R . .
C59 C 0.24737(16) 0.1561(3) 0.58113(19) 0.0300(12) Uani 1 1 d U . .
H59 H 0.2541 0.1279 0.6106 0.036 Uiso 1 1 calc R . .
C79 C -0.13639(17) 0.3830(4) 0.7758(2) 0.0363(12) Uani 1 1 d U . .
C80 C -0.16490(18) 0.3104(4) 0.8080(2) 0.0403(13) Uani 1 1 d U . .
H80A H -0.1949 0.3440 0.8237 0.060 Uiso 1 1 calc R . .
H80B H -0.1390 0.2858 0.8310 0.060 Uiso 1 1 calc R . .
H80C H -0.1791 0.2549 0.7900 0.060 Uiso 1 1 calc R . .
C81 C -0.1144(3) 0.4693(4) 0.8044(3) 0.072(2) Uani 1 1 d U . .
H81A H -0.1442 0.5005 0.8213 0.108 Uiso 1 1 calc R . .
H81B H -0.0975 0.5178 0.7839 0.108 Uiso 1 1 calc R . .
H81C H -0.0874 0.4447 0.8264 0.108 Uiso 1 1 calc R . .
C82 C -0.1776(2) 0.4191(5) 0.7396(3) 0.073(2) Uani 1 1 d U . .
H82A H -0.2085 0.4498 0.7552 0.110 Uiso 1 1 calc R . .
H82B H -0.1902 0.3629 0.7212 0.110 Uiso 1 1 calc R . .
H82C H -0.1602 0.4676 0.7193 0.110 Uiso 1 1 calc R . .
C83 C 0.07794(19) -0.2734(4) 0.4656(2) 0.0370(12) Uani 1 1 d U . .
C84 C 0.0262(2) -0.3292(4) 0.4785(2) 0.0435(14) Uani 1 1 d U . .
H84A H 0.0305 -0.3589 0.5091 0.065 Uiso 1 1 calc R . .
H84B H 0.0193 -0.3811 0.4557 0.065 Uiso 1 1 calc R . .
H84C H -0.0045 -0.2831 0.4790 0.065 Uiso 1 1 calc R . .
C85 C 0.1258(2) -0.3484(4) 0.4637(2) 0.0515(16) Uani 1 1 d U . .
H85A H 0.1307 -0.3785 0.4941 0.077 Uiso 1 1 calc R . .
H85B H 0.1590 -0.3139 0.4547 0.077 Uiso 1 1 calc R . .
H85C H 0.1176 -0.4000 0.4410 0.077 Uiso 1 1 calc R . .
C86 C 0.0709(2) -0.2281(4) 0.4179(2) 0.0466(14) Uani 1 1 d U . .
H86A H 0.1040 -0.1924 0.4094 0.070 Uiso 1 1 calc R . .
H86B H 0.0402 -0.1822 0.4182 0.070 Uiso 1 1 calc R . .
H86C H 0.0641 -0.2806 0.3954 0.070 Uiso 1 1 calc R . .
C87 C 0.24380(19) 0.3798(4) 0.6581(2) 0.0452(15) Uani 1 1 d U . .
H87A H 0.2534 0.3129 0.6693 0.054 Uiso 1 1 calc R . .
H87B H 0.2440 0.4250 0.6849 0.054 Uiso 1 1 calc R . .
C88 C 0.2849(2) 0.4126(4) 0.6247(3) 0.0642(19) Uani 1 1 d U . .
H88A H 0.3207 0.4127 0.6394 0.096 Uiso 1 1 calc R . .
H88B H 0.2762 0.4795 0.6141 0.096 Uiso 1 1 calc R . .
H88C H 0.2853 0.3675 0.5982 0.096 Uiso 1 1 calc R . .

loop_
_atom_site_aniso_label
_atom_site_aniso_U_11
_atom_site_aniso_U_22
_atom_site_aniso_U_33
_atom_site_aniso_U_23
_atom_site_aniso_U_13
_atom_site_aniso_U_12
Mn2 0.0235(3) 0.0176(3) 0.0171(4) 0.0007(3) -0.0022(3) -0.0017(3)
Mn1 0.0180(3) 0.0188(3) 0.0198(4) -0.0003(3) 0.0004(3) -0.0010(2)
N4 0.0194(17) 0.0219(18) 0.017(2) 0.0000(16) 0.0013(15) -0.0066(14)
N3 0.0261(19) 0.0230(19) 0.022(2) 0.0096(17) -0.0012(16) -0.0050(15)
N2 0.0194(17) 0.0143(17) 0.023(2) 0.0017(16) -0.0006(16) 0.0036(13)
N1 0.0189(17) 0.0200(18) 0.026(2) 0.0000(17) 0.0034(16) 0.0013(14)
O1 0.0208(14) 0.0236(15) 0.0218(19) -0.0023(14) -0.0020(13) -0.0014(12)
O3 0.0226(14) 0.0213(16) 0.025(2) -0.0025(14) 0.0038(13) -0.0020(11)
O2 0.0215(15) 0.0212(15) 0.023(2) 0.0011(14) 0.0032(13) -0.0031(12)
O5 0.0272(15) 0.0216(15) 0.0194(19) 0.0023(14) -0.0038(13) -0.0017(12)
O4 0.0234(15) 0.0153(15) 0.022(2) 0.0002(13) -0.0021(13) -0.0019(12)
C1 0.0190(19) 0.019(2) 0.017(3) 0.000(2) -0.0040(18) 0.0078(17)
C2 0.016(2) 0.024(2) 0.019(3) 0.006(2) -0.0012(18) 0.0007(16)
C3 0.028(2) 0.019(2) 0.024(3) 0.001(2) 0.001(2) 0.0071(18)
C4 0.025(2) 0.022(2) 0.027(3) -0.003(2) 0.008(2) 0.0021(18)
C5 0.020(2) 0.028(2) 0.022(3) 0.005(2) -0.0015(19) -0.0002(17)
C6 0.034(2) 0.017(2) 0.037(4) 0.000(2) 0.003(2) -0.0018(18)
C7 0.025(2) 0.023(2) 0.028(3) -0.005(2) 0.007(2) 0.0013(17)
C8 0.0093(19) 0.028(2) 0.018(3) -0.003(2) 0.0031(18) -0.0007(17)
C9 0.018(2) 0.024(2) 0.017(3) 0.000(2) -0.0010(19) 0.0026(17)
C10 0.030(2) 0.018(2) 0.023(3) -0.001(2) -0.004(2) -0.0007(18)
C11 0.027(2) 0.028(2) 0.019(3) 0.000(2) -0.007(2) 0.0010(19)
C12 0.019(2) 0.024(2) 0.024(3) 0.001(2) -0.004(2) -0.0012(17)
C13 0.036(2) 0.020(2) 0.028(3) 0.000(2) -0.002(2) -0.0058(19)
C14 0.028(2) 0.025(2) 0.023(3) -0.005(2) -0.006(2) 0.0006(19)
C34 0.028(2) 0.026(2) 0.020(3) 0.001(2) -0.004(2) -0.0068(19)
C33 0.023(2) 0.038(3) 0.027(3) -0.012(2) -0.001(2) 0.008(2)
C32 0.037(3) 0.058(3) 0.029(3) -0.010(3) 0.005(2) 0.011(2)
C31 0.038(3) 0.060(3) 0.017(3) 0.002(3) 0.005(2) 0.001(2)
C30 0.025(2) 0.033(3) 0.018(3) 0.000(2) -0.004(2) -0.0056(18)
C29 0.026(2) 0.039(3) 0.015(3) 0.005(2) -0.002(2) -0.0130(19)
C28 0.033(3) 0.046(3) 0.027(3) 0.010(2) 0.003(2) -0.009(2)
C27 0.033(3) 0.055(3) 0.030(3) 0.018(3) -0.005(2) -0.007(2)
C26 0.026(2) 0.037(3) 0.046(4) 0.023(3) -0.014(2) -0.007(2)
C25 0.024(2) 0.026(3) 0.037(3) 0.002(2) -0.003(2) -0.0061(19)
C24 0.019(2) 0.023(2) 0.035(3) 0.000(2) 0.000(2) 0.0029(17)
C23 0.029(2) 0.026(2) 0.032(3) 0.001(2) -0.008(2) -0.0043(19)
C22 0.038(3) 0.020(2) 0.037(4) -0.002(2) -0.013(2) 0.0022(19)
C21 0.036(2) 0.029(2) 0.021(3) -0.004(2) -0.002(2) 0.005(2)
C20 0.028(2) 0.016(2) 0.026(3) 0.001(2) -0.001(2) 0.0025(17)
C19 0.027(2) 0.024(2) 0.021(3) 0.002(2) 0.000(2) 0.0047(18)
C18 0.031(2) 0.039(3) 0.028(3) -0.001(2) 0.008(2) 0.004(2)
C17 0.029(2) 0.049(3) 0.042(4) 0.005(3) 0.014(2) 0.007(2)
C16 0.021(2) 0.037(3) 0.043(4) 0.010(2) 0.004(2) 0.001(2)
C15 0.018(2) 0.026(2) 0.034(3) 0.006(2) -0.001(2) -0.0032(18)
C35 0.029(2) 0.029(3) 0.036(4) 0.006(2) 0.009(2) -0.0081(19)
C36 0.055(3) 0.037(3) 0.058(5) 0.016(3) 0.029(3) 0.002(2)
C37 0.041(3) 0.063(4) 0.052(4) -0.011(3) 0.012(3) -0.022(3)
C38 0.025(2) 0.039(3) 0.044(4) 0.007(3) 0.016(2) 0.001(2)
C39 0.033(2) 0.028(2) 0.024(3) 0.010(2) 0.000(2) -0.0020(19)
C40 0.037(3) 0.026(3) 0.043(4) 0.011(2) -0.006(2) -0.001(2)
C41 0.049(3) 0.042(3) 0.024(3) 0.011(2) -0.003(2) -0.004(2)
C42 0.034(3) 0.041(3) 0.041(4) 0.017(3) -0.005(2) -0.006(2)
O6 0.0203(15) 0.0214(15) 0.046(2) 0.0089(15) -0.0020(14) -0.0020(12)
C43 0.028(3) 0.053(4) 0.110(8) 0.021(4) 0.008(4) 0.007(2)
C44 0.028(3) 0.053(4) 0.110(8) 0.021(4) 0.008(4) 0.007(2)
C43' 0.028(3) 0.053(4) 0.110(8) 0.021(4) 0.008(4) 0.007(2)
C44' 0.028(3) 0.053(4) 0.110(8) 0.021(4) 0.008(4) 0.007(2)
O7 0.0240(15) 0.0261(16) 0.042(2) -0.0014(16) -0.0082(14) -0.0044(12)
Cl1 0.0139(16) 0.020(2) 0.033(4) 0.009(3) 0.003(3) 0.0040(13)
O8 0.026(2) 0.034(3) 0.039(3) 0.011(2) -0.0035(19) -0.0113(17)
O9 0.026(2) 0.034(3) 0.039(3) 0.011(2) -0.0035(19) -0.0113(17)
O10 0.026(2) 0.034(3) 0.039(3) 0.011(2) -0.0035(19) -0.0113(17)
Cl1' 0.0223(17) 0.034(2) 0.037(4) -0.002(3) 0.007(3) 0.0012(13)
O8' 0.044(3) 0.053(3) 0.043(3) 0.001(3) 0.000(2) -0.011(2)
O9' 0.044(3) 0.053(3) 0.043(3) 0.001(3) 0.000(2) -0.011(2)
O10' 0.044(3) 0.053(3) 0.043(3) 0.001(3) 0.000(2) -0.011(2)
Cl2 0.0273(6) 0.0211(6) 0.0351(9) -0.0048(6) -0.0022(5) 0.0004(4)
O11 0.063(5) 0.028(4) 0.012(4) -0.008(3) 0.010(4) -0.020(4)
O12 0.068(6) 0.039(4) 0.033(4) 0.001(3) -0.017(4) 0.003(4)
O13 0.048(5) 0.020(4) 0.030(6) 0.001(3) 0.005(4) 0.005(3)
O14 0.019(3) 0.060(5) 0.173(12) -0.039(8) 0.021(5) -0.006(3)
O11' 0.071(9) 0.047(9) 0.028(10) 0.014(7) -0.014(7) -0.044(8)
O12' 0.052(8) 0.064(8) 0.058(8) 0.024(7) -0.044(6) -0.013(7)
O13' 0.063(10) 0.018(5) 0.032(11) -0.004(5) 0.013(7) 0.001(5)
O14' 0.045(6) 0.032(6) 0.078(9) -0.014(7) 0.019(6) 0.005(5)
Mn4 0.0214(3) 0.0234(4) 0.0197(4) 0.0052(3) -0.0003(3) 0.0018(3)
Mn3 0.0180(3) 0.0217(3) 0.0220(4) 0.0047(3) 0.0004(3) 0.0018(3)
N8 0.0148(16) 0.0234(19) 0.025(3) 0.0057(17) 0.0006(15) 0.0037(14)
N7 0.0238(18) 0.025(2) 0.024(2) 0.0036(17) 0.0018(16) 0.0053(15)
N6 0.0182(17) 0.0174(18) 0.021(2) 0.0021(16) 0.0032(15) 0.0026(14)
N5 0.0204(17) 0.0182(18) 0.029(3) 0.0049(17) 0.0035(16) 0.0026(14)
Cl3 0.0226(5) 0.0228(5) 0.0200(7) 0.0018(5) 0.0007(5) 0.0018(4)
Cl4 0.0331(6) 0.0227(6) 0.0285(8) -0.0032(5) -0.0033(5) 0.0001(5)
O15 0.0199(14) 0.0253(15) 0.028(2) 0.0063(14) -0.0022(13) 0.0018(12)
O17 0.0201(14) 0.0252(16) 0.027(2) 0.0080(15) 0.0011(13) 0.0027(12)
O16 0.0218(15) 0.0246(16) 0.022(2) 0.0015(14) 0.0046(13) 0.0025(12)
O19 0.0233(15) 0.0246(15) 0.020(2) 0.0041(14) -0.0009(13) 0.0047(12)
O18 0.0208(15) 0.0199(16) 0.029(2) 0.0032(14) -0.0036(13) -0.0016(12)
O21 0.0220(14) 0.0278(15) 0.029(2) 0.0101(15) 0.0009(14) 0.0042(12)
O20 0.0195(15) 0.0255(16) 0.042(2) -0.0056(15) -0.0019(14) 0.0024(12)
O22 0.0304(16) 0.0397(18) 0.017(2) 0.0005(16) 0.0001(14) 0.0022(14)
O23 0.0202(15) 0.0407(18) 0.032(2) 0.0049(16) 0.0034(14) 0.0119(13)
O24 0.0429(18) 0.0279(17) 0.039(3) -0.0079(16) 0.0047(16) -0.0031(14)
O25 0.071(3) 0.070(3) 0.038(3) -0.023(2) -0.029(2) 0.016(2)
O26 0.056(2) 0.0196(16) 0.046(3) 0.0022(17) 0.0092(18) -0.0061(14)
O27 0.0398(18) 0.053(2) 0.056(3) 0.017(2) 0.0042(19) -0.0159(16)
O28 0.0435(19) 0.044(2) 0.042(3) -0.0117(18) -0.0088(17) 0.0152(16)
C45 0.0168(19) 0.024(2) 0.017(3) -0.002(2) -0.0035(18) -0.0029(17)
C46 0.0177(19) 0.021(2) 0.020(3) -0.004(2) -0.0020(18) -0.0017(16)
C47 0.022(2) 0.012(2) 0.024(3) 0.0016(19) -0.0059(19) 0.0010(16)
C48 0.026(2) 0.025(2) 0.025(3) -0.001(2) 0.002(2) -0.0073(18)
C49 0.026(2) 0.030(3) 0.026(3) -0.001(2) 0.002(2) -0.0004(18)
C50 0.034(2) 0.019(2) 0.036(4) 0.001(2) 0.005(2) 0.0034(19)
C51 0.029(2) 0.027(2) 0.023(3) 0.002(2) 0.007(2) -0.0018(18)
C52 0.018(2) 0.028(3) 0.026(3) 0.005(2) 0.004(2) -0.0024(19)
C53 0.017(2) 0.029(2) 0.022(3) 0.003(2) 0.0014(19) 0.0036(18)
C54 0.044(3) 0.028(3) 0.026(3) 0.000(2) -0.007(2) 0.008(2)
C55 0.051(3) 0.040(3) 0.021(3) 0.001(2) -0.006(3) 0.011(2)
C56 0.024(2) 0.034(2) 0.028(3) -0.005(2) -0.001(2) 0.0093(19)
C57 0.038(3) 0.022(2) 0.032(3) 0.004(2) 0.001(2) 0.008(2)
C58 0.030(2) 0.027(2) 0.028(3) 0.003(2) 0.001(2) 0.008(2)
C78 0.022(2) 0.029(2) 0.023(3) 0.004(2) -0.0051(19) 0.0088(19)
C77 0.023(2) 0.027(3) 0.039(4) 0.005(2) -0.001(2) -0.0060(19)
C76 0.030(2) 0.038(3) 0.031(3) 0.009(3) 0.007(2) -0.004(2)
C75 0.035(3) 0.040(3) 0.019(3) 0.003(2) 0.007(2) 0.001(2)
C74 0.022(2) 0.025(2) 0.025(3) 0.003(2) 0.005(2) 0.0069(17)
C73 0.022(2) 0.027(2) 0.021(3) -0.001(2) 0.007(2) 0.0083(17)
C72 0.033(2) 0.035(3) 0.023(3) 0.000(2) 0.003(2) 0.011(2)
C71 0.032(2) 0.036(3) 0.031(3) -0.006(2) 0.000(2) 0.009(2)
C70 0.027(2) 0.030(3) 0.041(4) -0.005(2) 0.000(2) 0.0041(19)
C69 0.026(2) 0.027(2) 0.033(3) 0.001(2) 0.003(2) 0.0024(19)
C68 0.019(2) 0.025(2) 0.026(3) 0.003(2) -0.0003(19) 0.0006(18)
C67 0.023(2) 0.026(2) 0.036(3) -0.001(2) -0.004(2) 0.0048(18)
C66 0.037(3) 0.030(2) 0.027(3) 0.002(2) -0.007(2) 0.001(2)
C65 0.038(3) 0.032(3) 0.020(3) 0.002(2) 0.002(2) -0.001(2)
C64 0.025(2) 0.019(2) 0.023(3) 0.003(2) 0.000(2) -0.0008(17)
C63 0.025(2) 0.028(3) 0.035(3) 0.004(2) 0.007(2) -0.0020(19)
C62 0.036(3) 0.051(3) 0.029(3) 0.006(3) 0.016(2) 0.007(2)
C61 0.027(2) 0.054(3) 0.050(4) 0.011(3) 0.020(3) 0.011(2)
C60 0.025(2) 0.035(3) 0.048(4) 0.004(3) 0.009(2) 0.009(2)
C59 0.020(2) 0.028(2) 0.042(4) 0.002(2) -0.001(2) 0.0029(19)
C79 0.027(2) 0.038(3) 0.044(4) -0.003(2) 0.010(2) 0.005(2)
C80 0.025(2) 0.054(3) 0.042(4) -0.007(3) 0.012(2) 0.000(2)
C81 0.073(4) 0.051(4) 0.091(6) -0.033(4) 0.053(4) -0.018(3)
C82 0.049(3) 0.096(5) 0.075(5) 0.031(4) 0.023(3) 0.045(3)
C83 0.032(3) 0.045(3) 0.034(3) -0.010(3) -0.007(2) 0.010(2)
C84 0.044(3) 0.043(3) 0.044(4) -0.010(3) -0.007(2) 0.006(2)
C85 0.042(3) 0.051(3) 0.061(5) -0.024(3) -0.010(3) 0.014(2)
C86 0.056(3) 0.050(3) 0.034(4) -0.014(3) 0.002(3) 0.001(2)
C87 0.029(3) 0.037(3) 0.070(5) -0.003(3) -0.008(3) -0.003(2)
C88 0.039(3) 0.058(4) 0.095(6) 0.012(4) 0.015(3) -0.001(3)

loop_
_atom_type_symbol
_atom_type_description
_atom_type_scat_dispersion_real
_atom_type_scat_dispersion_imag
_atom_type_scat_source
C C 0.0033 0.0016 'International Tables Vol C Tables 4.2.6.8 and 6.1.1.4'
H H 0.0000 0.0000 'International Tables Vol C Tables 4.2.6.8 and 6.1.1.4'
N N 0.0061 0.0033 'International Tables Vol C Tables 4.2.6.8 and 6.1.1.4'
O O 0.0106 0.0060 'International Tables Vol C Tables 4.2.6.8 and 6.1.1.4'
Cl Cl 0.1484 0.1585 'International Tables Vol C Tables 4.2.6.8 and 6.1.1.4'
Mn Mn 0.3368 0.7283 'International Tables Vol C Tables 4.2.6.8 and 6.1.1.4'

loop_
_geom_angle_atom_site_label_1
_geom_angle_atom_site_label_2
_geom_angle_atom_site_label_3
_geom_angle
O1 Mn2 O5 96.89(14)
O1 Mn2 N3 91.81(15)
O5 Mn2 N3 171.24(14)
O1 Mn2 N4 170.79(15)
O5 Mn2 N4 92.06(14)
N3 Mn2 N4 79.21(15)
O1 Mn2 O3 98.55(11)
O5 Mn2 O3 93.39(11)
N3 Mn2 O3 86.31(12)
N4 Mn2 O3 83.03(11)
O1 Mn2 O7 98.42(11)
O5 Mn2 O7 88.24(12)
N3 Mn2 O7 89.46(12)
N4 Mn2 O7 79.62(12)
O3 Mn2 O7 162.62(12)
O1 Mn2 Mn1 29.69(9)
O5 Mn2 Mn1 82.70(9)
N3 Mn2 Mn1 105.56(11)
N4 Mn2 Mn1 155.56(9)
O3 Mn2 Mn1 73.53(8)
O7 Mn2 Mn1 123.81(9)
O1 Mn1 O2 98.34(13)
O1 Mn1 N2 172.44(14)
O2 Mn1 N2 89.21(13)
O1 Mn1 N1 93.46(14)
O2 Mn1 N1 166.70(13)
N2 Mn1 N1 78.99(14)
O1 Mn1 O4 92.90(12)
O2 Mn1 O4 95.59(11)
N2 Mn1 O4 86.69(12)
N1 Mn1 O4 89.87(12)
O1 Mn1 O6 92.96(12)
O2 Mn1 O6 87.34(11)
N2 Mn1 O6 86.99(12)
N1 Mn1 O6 85.95(12)
O4 Mn1 O6 173.00(13)
O1 Mn1 Mn2 29.92(8)
O2 Mn1 Mn2 79.98(9)
N2 Mn1 Mn2 154.36(9)
N1 Mn1 Mn2 113.29(10)
O4 Mn1 Mn2 71.49(8)
O6 Mn1 Mn2 115.36(9)
C34 N4 C30 118.9(4)
C34 N4 Mn2 125.4(3)
C30 N4 Mn2 115.7(3)
C25 N3 C29 119.5(4)
C25 N3 Mn2 124.8(4)
C29 N3 Mn2 115.7(3)
C24 N2 C20 119.1(4)
C24 N2 Mn1 125.0(3)
C20 N2 Mn1 115.8(3)
C15 N1 C19 120.9(4)
C15 N1 Mn1 123.9(3)
C19 N1 Mn1 115.1(3)
Mn1 O1 Mn2 120.39(14)
C1 O3 Mn2 123.8(2)
C1 O2 Mn1 128.8(2)
C8 O5 Mn2 125.9(3)
C8 O4 Mn1 128.8(3)
O3 C1 O2 124.6(4)
O3 C1 C2 120.9(4)
O2 C1 C2 114.5(3)
C7 C2 C3 118.5(4)
C7 C2 C1 120.9(4)
C3 C2 C1 120.6(4)
C4 C3 C2 120.7(4)
C4 C3 H3 119.6
C2 C3 H3 119.6
C5 C4 C3 121.2(4)
C5 C4 H4 119.4
C3 C4 H4 119.4
C4 C5 C6 117.1(4)
C4 C5 C35 123.4(4)
C6 C5 C35 119.5(4)
C7 C6 C5 122.7(4)
C7 C6 H6 118.6
C5 C6 H6 118.6
C2 C7 C6 119.7(4)
C2 C7 H7 120.2
C6 C7 H7 120.2
O4 C8 O5 123.7(4)
O4 C8 C9 118.9(4)
O5 C8 C9 117.4(4)
C10 C9 C14 118.3(4)
C10 C9 C8 120.8(4)
C14 C9 C8 120.9(4)
C9 C10 C11 121.0(4)
C9 C10 H10 119.5
C11 C10 H10 119.5
C10 C11 C12 121.0(5)
C10 C11 H11 119.5
C12 C11 H11 119.5
C13 C12 C11 117.6(4)
C13 C12 C39 120.0(4)
C11 C12 C39 122.3(4)
C14 C13 C12 121.9(4)
C14 C13 H13 119.0
C12 C13 H13 119.0
C13 C14 C9 120.0(5)
C13 C14 H14 120.0
C9 C14 H14 120.0
N4 C34 C33 122.3(5)
N4 C34 H34 118.8
C33 C34 H34 118.8
C32 C33 C34 118.5(5)
C32 C33 H33 120.8
C34 C33 H33 120.8
C33 C32 C31 121.2(5)
C33 C32 H32 119.4
C31 C32 H32 119.4
C30 C31 C32 118.1(5)
C30 C31 H31 120.9
C32 C31 H31 120.9
N4 C30 C31 120.9(4)
N4 C30 C29 113.8(4)
C31 C30 C29 125.3(5)
N3 C29 C28 121.2(4)
N3 C29 C30 115.2(4)
C28 C29 C30 123.5(5)
C29 C28 C27 119.7(5)
C29 C28 H28 120.2
C27 C28 H28 120.2
C26 C27 C28 119.4(5)
C26 C27 H27 120.3
C28 C27 H27 120.3
C27 C26 C25 118.5(5)
C27 C26 H26 120.8
C25 C26 H26 120.8
N3 C25 C26 121.7(5)
N3 C25 H25 119.1
C26 C25 H25 119.1
N2 C24 C23 122.3(5)
N2 C24 H24 118.9
C23 C24 H24 118.9
C22 C23 C24 118.3(4)
C22 C23 H23 120.8
C24 C23 H23 120.8
C23 C22 C21 120.2(5)
C23 C22 H22 119.9
C21 C22 H22 119.9
C22 C21 C20 118.8(5)
C22 C21 H21 120.6
C20 C21 H21 120.6
N2 C20 C21 121.2(4)
N2 C20 C19 114.7(4)
C21 C20 C19 124.1(4)
N1 C19 C18 120.6(4)
N1 C19 C20 115.2(4)
C18 C19 C20 124.2(5)
C17 C18 C19 119.4(5)
C17 C18 H18 120.3
C19 C18 H18 120.3
C18 C17 C16 119.5(5)
C18 C17 H17 120.2
C16 C17 H17 120.2
C17 C16 C15 119.7(4)
C17 C16 H16 120.1
C15 C16 H16 120.1
N1 C15 C16 119.9(5)
N1 C15 H15 120.1
C16 C15 H15 120.1
C38 C35 C37 107.9(4)
C38 C35 C5 112.6(4)
C37 C35 C5 109.3(4)
C38 C35 C36 107.7(4)
C37 C35 C36 110.2(4)
C5 C35 C36 109.0(4)
C35 C36 H36A 109.5
C35 C36 H36B 109.5
H36A C36 H36B 109.5
C35 C36 H36C 109.5
H36A C36 H36C 109.5
H36B C36 H36C 109.5
C35 C37 H37A 109.5
C35 C37 H37B 109.5
H37A C37 H37B 109.5
C35 C37 H37C 109.5
H37A C37 H37C 109.5
H37B C37 H37C 109.5
C35 C38 H38A 109.5
C35 C38 H38B 109.5
H38A C38 H38B 109.5
C35 C38 H38C 109.5
H38A C38 H38C 109.5
H38B C38 H38C 109.5
C41 C39 C12 111.8(4)
C41 C39 C40 108.7(4)
C12 C39 C40 107.9(4)
C41 C39 C42 108.6(4)
C12 C39 C42 110.0(4)
C40 C39 C42 109.9(4)
C39 C40 H40A 109.5
C39 C40 H40B 109.5
H40A C40 H40B 109.5
C39 C40 H40C 109.5
H40A C40 H40C 109.5
H40B C40 H40C 109.5
C39 C41 H41A 109.5
C39 C41 H41B 109.5
H41A C41 H41B 109.5
C39 C41 H41C 109.5
H41A C41 H41C 109.5
H41B C41 H41C 109.5
C39 C42 H42A 109.5
C39 C42 H42B 109.5
H42A C42 H42B 109.5
C39 C42 H42C 109.5
H42A C42 H42C 109.5
H42B C42 H42C 109.5
C43' O6 Mn1 134.5(9)
C43 O6 Mn1 126.6(4)
C43' O6 H600 100(3)
C43 O6 H600 106(3)
Mn1 O6 H600 123(3)
O6 C43 C44 110.4(9)
O6 C43 H43A 109.6
C44 C43 H43A 109.6
O6 C43 H43B 109.6
C44 C43 H43B 109.6
H43A C43 H43B 108.1
C43 C44 H44A 109.5
C43 C44 H44B 109.5
H44A C44 H44B 109.5
C43 C44 H44C 109.5
H44A C44 H44C 109.5
H44B C44 H44C 109.5
O6 C43' C44' 122.9(19)
O6 C43' H43C 106.6
C44' C43' H43C 106.6
O6 C43' H43D 106.6
C44' C43' H43D 106.6
H43C C43' H43D 106.6
C43' C44' H44D 109.5
C43' C44' H44E 109.5
H44D C44' H44E 109.5
C43' C44' H44F 109.5
H44D C44' H44F 109.5
H44E C44' H44F 109.5
Cl1 O7 Mn2 127.7(3)
Cl1' O7 Mn2 131.9(4)
O10 Cl1 O8 107.9(6)
O10 Cl1 O7 111.2(5)
O8 Cl1 O7 106.0(5)
O10 Cl1 O9 112.6(7)
O8 Cl1 O9 110.6(8)
O7 Cl1 O9 108.3(6)
O8' Cl1' O10' 108.6(8)
O8' Cl1' O9' 110.9(7)
O10' Cl1' O9' 110.5(9)
O8' Cl1' O7 112.7(6)
O10' Cl1' O7 107.8(8)
O9' Cl1' O7 106.2(6)
O12' Cl2 O13' 113.3(7)
O14 Cl2 O13 111.2(5)
O12' Cl2 O11' 111.2(7)
O14 Cl2 O11' 132.0(8)
O13' Cl2 O11' 108.7(7)
O13 Cl2 O11' 97.0(12)
O12' Cl2 O11 111.2(8)
O14 Cl2 O11 111.8(5)
O13 Cl2 O11 109.2(5)
O12' Cl2 O14' 110.2(6)
O13' Cl2 O14' 106.8(7)
O13 Cl2 O14' 100.1(9)
O11' Cl2 O14' 106.3(6)
O11 Cl2 O14' 88.1(7)
O14 Cl2 O12 110.5(5)
O13 Cl2 O12 108.0(5)
O11 Cl2 O12 105.9(4)
O15 Mn4 O19 97.23(14)
O15 Mn4 N8 170.78(15)
O19 Mn4 N8 91.93(14)
O15 Mn4 N7 92.52(15)
O19 Mn4 N7 170.04(14)
N8 Mn4 N7 78.30(15)
O15 Mn4 O17 96.06(11)
O19 Mn4 O17 92.24(12)
N8 Mn4 O17 84.59(12)
N7 Mn4 O17 88.76(13)
O15 Mn4 O21 87.55(11)
O19 Mn4 O21 90.78(12)
N8 Mn4 O21 91.29(11)
N7 Mn4 O21 87.57(12)
O17 Mn4 O21 174.97(13)
O15 Mn4 Mn3 29.35(9)
O19 Mn4 Mn3 81.61(9)
N8 Mn4 Mn3 155.38(9)
N7 Mn4 Mn3 108.09(10)
O17 Mn4 Mn3 72.03(8)
O21 Mn4 Mn3 112.42(8)
O15 Mn3 O16 98.16(14)
O15 Mn3 N6 171.38(14)
O16 Mn3 N6 90.43(13)
O15 Mn3 N5 92.90(14)
O16 Mn3 N5 168.80(15)
N6 Mn3 N5 78.54(14)
O15 Mn3 O18 94.69(12)
O16 Mn3 O18 92.15(12)
N6 Mn3 O18 85.72(12)
N5 Mn3 O18 85.15(13)
O15 Mn3 O20 92.06(12)
O16 Mn3 O20 94.99(11)
N6 Mn3 O20 86.39(13)
N5 Mn3 O20 86.35(13)
O18 Mn3 O20 169.39(13)
O15 Mn3 Mn4 29.41(9)
O16 Mn3 Mn4 81.22(9)
N6 Mn3 Mn4 155.30(9)
N5 Mn3 Mn4 108.06(10)
O18 Mn3 Mn4 71.51(9)
O20 Mn3 Mn4 117.34(9)
C78 N8 C74 119.1(4)
C78 N8 Mn4 124.5(3)
C74 N8 Mn4 116.0(3)
C73 N7 C69 119.5(4)
C73 N7 Mn4 116.7(3)
C69 N7 Mn4 123.8(3)
C68 N6 C64 119.3(4)
C68 N6 Mn3 124.8(3)
C64 N6 Mn3 115.8(3)
C63 N5 C59 119.1(4)
C63 N5 Mn3 116.1(3)
C59 N5 Mn3 124.8(3)
O23 Cl3 O22 110.76(19)
O23 Cl3 O24 110.03(19)
O22 Cl3 O24 109.7(2)
O23 Cl3 O21 108.60(18)
O22 Cl3 O21 109.01(19)
O24 Cl3 O21 108.66(19)
O26 Cl4 O27 109.0(2)
O26 Cl4 O25 110.2(3)
O27 Cl4 O25 112.3(3)
O26 Cl4 O28 107.3(2)
O27 Cl4 O28 109.1(2)
O25 Cl4 O28 108.9(2)
Mn3 O15 Mn4 121.24(15)
C45 O17 Mn4 126.9(2)
C45 O16 Mn3 126.6(3)
C52 O19 Mn4 125.2(3)
C52 O18 Mn3 126.7(3)
Cl3 O21 Mn4 129.97(17)
C87 O20 Mn3 123.0(3)
C87 O20 H200 105(3)
Mn3 O20 H200 122(3)
O17 C45 O16 124.8(4)
O17 C45 C46 118.1(4)
O16 C45 C46 117.1(4)
C47 C46 C51 118.9(4)
C47 C46 C45 121.6(4)
C51 C46 C45 119.4(4)
C46 C47 C48 121.3(4)
C46 C47 H47 119.3
C48 C47 H47 119.3
C49 C48 C47 120.5(4)
C49 C48 H48 119.8
C47 C48 H48 119.8
C50 C49 C48 117.0(4)
C50 C49 C79 120.5(4)
C48 C49 C79 122.5(4)
C51 C50 C49 123.3(4)
C51 C50 H50 118.4
C49 C50 H50 118.4
C50 C51 C46 118.9(4)
C50 C51 H51 120.6
C46 C51 H51 120.6
O18 C52 O19 125.2(4)
O18 C52 C53 118.0(4)
O19 C52 C53 116.8(4)
C54 C53 C58 118.2(5)
C54 C53 C52 120.1(4)
C58 C53 C52 121.7(5)
C55 C54 C53 120.7(4)
C55 C54 H54 119.7
C53 C54 H54 119.7
C54 C55 C56 122.1(5)
C54 C55 H55 118.9
C56 C55 H55 118.9
C57 C56 C55 116.4(5)
C57 C56 C83 120.6(4)
C55 C56 C83 123.0(5)
C58 C57 C56 122.1(4)
C58 C57 H57 118.9
C56 C57 H57 118.9
C57 C58 C53 120.5(5)
C57 C58 H58 119.8
C53 C58 H58 119.8
N8 C78 C77 122.1(5)
N8 C78 H78 119.0
C77 C78 H78 119.0
C76 C77 C78 119.0(4)
C76 C77 H77 120.5
C78 C77 H77 120.5
C77 C76 C75 119.6(5)
C77 C76 H76 120.2
C75 C76 H76 120.2
C76 C75 C74 118.8(5)
C76 C75 H75 120.6
C74 C75 H75 120.6
N8 C74 C75 121.3(4)
N8 C74 C73 114.5(4)
C75 C74 C73 124.2(5)
N7 C73 C72 121.4(4)
N7 C73 C74 114.0(4)
C72 C73 C74 124.6(4)
C73 C72 C71 119.5(5)
C73 C72 H72 120.2
C71 C72 H72 120.2
C70 C71 C72 118.6(5)
C70 C71 H71 120.7
C72 C71 H71 120.7
C69 C70 C71 119.7(5)
C69 C70 H70 120.2
C71 C70 H70 120.2
N7 C69 C70 121.2(5)
N7 C69 H69 119.4
C70 C69 H69 119.4
N6 C68 C67 121.6(4)
N6 C68 H68 119.2
C67 C68 H68 119.2
C66 C67 C68 119.3(4)
C66 C67 H67 120.4
C68 C67 H67 120.4
C67 C66 C65 119.8(5)
C67 C66 H66 120.1
C65 C66 H66 120.1
C64 C65 C66 118.8(5)
C64 C65 H65 120.6
C66 C65 H65 120.6
N6 C64 C65 121.2(4)
N6 C64 C63 114.8(4)
C65 C64 C63 124.0(4)
N5 C63 C62 121.3(4)
N5 C63 C64 114.7(4)
C62 C63 C64 124.0(5)
C61 C62 C63 118.3(5)
C61 C62 H62 120.9
C63 C62 H62 120.9
C60 C61 C62 119.9(5)
C60 C61 H61 120.1
C62 C61 H61 120.1
C59 C60 C61 119.2(4)
C59 C60 H60 120.4
C61 C60 H60 120.4
N5 C59 C60 122.2(5)
N5 C59 H59 118.9
C60 C59 H59 118.9
C80 C79 C81 108.8(5)
C80 C79 C49 112.0(4)
C81 C79 C49 108.2(4)
C80 C79 C82 108.5(4)
C81 C79 C82 111.2(5)
C49 C79 C82 108.1(5)
C79 C80 H80A 109.5
C79 C80 H80B 109.5
H80A C80 H80B 109.5
C79 C80 H80C 109.5
H80A C80 H80C 109.5
H80B C80 H80C 109.5
C79 C81 H81A 109.5
C79 C81 H81B 109.5
H81A C81 H81B 109.5
C79 C81 H81C 109.5
H81A C81 H81C 109.5
H81B C81 H81C 109.5
C79 C82 H82A 109.5
C79 C82 H82B 109.5
H82A C82 H82B 109.5
C79 C82 H82C 109.5
H82A C82 H82C 109.5
H82B C82 H82C 109.5
C56 C83 C86 112.2(4)
C56 C83 C84 108.7(4)
C86 C83 C84 109.0(4)
C56 C83 C85 109.9(4)
C86 C83 C85 108.4(5)
C84 C83 C85 108.6(4)
C83 C84 H84A 109.5
C83 C84 H84B 109.5
H84A C84 H84B 109.5
C83 C84 H84C 109.5
H84A C84 H84C 109.5
H84B C84 H84C 109.5
C83 C85 H85A 109.5
C83 C85 H85B 109.5
H85A C85 H85B 109.5
C83 C85 H85C 109.5
H85A C85 H85C 109.5
H85B C85 H85C 109.5
C83 C86 H86A 109.5
C83 C86 H86B 109.5
H86A C86 H86B 109.5
C83 C86 H86C 109.5
H86A C86 H86C 109.5
H86B C86 H86C 109.5
O20 C87 C88 112.4(5)
O20 C87 H87A 109.1
C88 C87 H87A 109.1
O20 C87 H87B 109.1
C88 C87 H87B 109.1
H87A C87 H87B 107.9
C87 C88 H88A 109.5
C87 C88 H88B 109.5
H88A C88 H88B 109.5
C87 C88 H88C 109.5
H88A C88 H88C 109.5
H88B C88 H88C 109.5

loop_
_geom_bond_atom_site_label_1
_geom_bond_atom_site_label_2
_geom_bond_distance
Mn2 O1 1.792(3)
Mn2 O5 1.930(3)
Mn2 N3 2.040(4)
Mn2 N4 2.048(4)
Mn2 O3 2.205(3)
Mn2 O7 2.302(3)
Mn2 Mn1 3.0990(9)
Mn1 O1 1.779(3)
Mn1 O2 1.940(3)
Mn1 N2 2.057(4)
Mn1 N1 2.063(4)
Mn1 O4 2.143(3)
Mn1 O6 2.232(3)
N4 C34 1.343(5)
N4 C30 1.368(6)
N3 C25 1.324(5)
N3 C29 1.356(6)
N2 C24 1.337(5)
N2 C20 1.349(6)
N1 C15 1.333(5)
N1 C19 1.353(6)
O3 C1 1.246(5)
O2 C1 1.294(5)
O5 C8 1.285(5)
O4 C8 1.256(5)
C1 C2 1.486(6)
C2 C7 1.378(6)
C2 C3 1.395(6)
C3 C4 1.384(6)
C3 H3 0.9500
C4 C5 1.379(6)
C4 H4 0.9500
C5 C6 1.384(6)
C5 C35 1.537(6)
C6 C7 1.381(6)
C6 H6 0.9500
C7 H7 0.9500
C8 C9 1.469(6)
C9 C10 1.377(7)
C9 C14 1.398(6)
C10 C11 1.384(6)
C10 H10 0.9500
C11 C12 1.388(6)
C11 H11 0.9500
C12 C13 1.379(7)
C12 C39 1.531(7)
C13 C14 1.379(7)
C13 H13 0.9500
C14 H14 0.9500
C34 C33 1.364(6)
C34 H34 0.9500
C33 C32 1.358(8)
C33 H33 0.9500
C32 C31 1.382(7)
C32 H32 0.9500
C31 C30 1.376(7)
C31 H31 0.9500
C30 C29 1.473(6)
C29 C28 1.374(7)
C28 C27 1.374(7)
C28 H28 0.9500
C27 C26 1.374(8)
C27 H27 0.9500
C26 C25 1.404(7)
C26 H26 0.9500
C25 H25 0.9500
C24 C23 1.392(7)
C24 H24 0.9500
C23 C22 1.362(7)
C23 H23 0.9500
C22 C21 1.384(6)
C22 H22 0.9500
C21 C20 1.385(7)
C21 H21 0.9500
C20 C19 1.479(6)
C19 C18 1.380(7)
C18 C17 1.365(6)
C18 H18 0.9500
C17 C16 1.377(8)
C17 H17 0.9500
C16 C15 1.393(7)
C16 H16 0.9500
C15 H15 0.9500
C35 C38 1.525(7)
C35 C37 1.529(8)
C35 C36 1.547(7)
C36 H36A 0.9800
C36 H36B 0.9800
C36 H36C 0.9800
C37 H37A 0.9800
C37 H37B 0.9800
C37 H37C 0.9800
C38 H38A 0.9800
C38 H38B 0.9800
C38 H38C 0.9800
C39 C41 1.526(7)
C39 C40 1.542(6)
C39 C42 1.544(6)
C40 H40A 0.9800
C40 H40B 0.9800
C40 H40C 0.9800
C41 H41A 0.9800
C41 H41B 0.9800
C41 H41C 0.9800
C42 H42A 0.9800
C42 H42B 0.9800
C42 H42C 0.9800
O6 C43' 1.398(18)
O6 C43 1.461(10)
O6 H600 0.896(9)
C43 C44 1.472(15)
C43 H43A 0.9900
C43 H43B 0.9900
C44 H44A 0.9800
C44 H44B 0.9800
C44 H44C 0.9800
C43' C44' 1.41(3)
C43' H43C 0.9900
C43' H43D 0.9900
C44' H44D 0.9800
C44' H44E 0.9800
C44' H44F 0.9800
O7 Cl1 1.432(8)
O7 Cl1' 1.448(9)
Cl1 O10 1.415(10)
Cl1 O8 1.424(9)
Cl1 O9 1.465(15)
Cl1' O8' 1.402(10)
Cl1' O10' 1.432(17)
Cl1' O9' 1.432(11)
Cl2 O12' 1.367(7)
Cl2 O14 1.381(6)
Cl2 O13' 1.410(7)
Cl2 O13 1.416(5)
Cl2 O11' 1.425(7)
Cl2 O11 1.426(6)
Cl2 O14' 1.444(7)
Cl2 O12 1.446(6)
Mn4 O15 1.788(3)
Mn4 O19 1.944(3)
Mn4 N8 2.050(4)
Mn4 N7 2.062(4)
Mn4 O17 2.186(3)
Mn4 O21 2.286(3)
Mn4 Mn3 3.1130(9)
Mn3 O15 1.785(3)
Mn3 O16 1.935(3)
Mn3 N6 2.055(4)
Mn3 N5 2.064(4)
Mn3 O18 2.150(3)
Mn3 O20 2.223(3)
N8 C78 1.323(5)
N8 C74 1.355(6)
N7 C73 1.341(6)
N7 C69 1.341(6)
N6 C68 1.345(5)
N6 C64 1.354(6)
N5 C63 1.343(6)
N5 C59 1.347(5)
Cl3 O23 1.424(3)
Cl3 O22 1.435(3)
Cl3 O24 1.439(3)
Cl3 O21 1.461(3)
Cl4 O26 1.421(3)
Cl4 O27 1.422(4)
Cl4 O25 1.433(4)
Cl4 O28 1.452(3)
O17 C45 1.254(5)
O16 C45 1.282(5)
O19 C52 1.282(6)
O18 C52 1.248(5)
O20 C87 1.445(6)
O20 H200 0.902(8)
C45 C46 1.490(6)
C46 C47 1.363(6)
C46 C51 1.407(6)
C47 C48 1.396(6)
C47 H47 0.9500
C48 C49 1.395(6)
C48 H48 0.9500
C49 C50 1.379(7)
C49 C79 1.536(6)
C50 C51 1.376(6)
C50 H50 0.9500
C51 H51 0.9500
C52 C53 1.476(7)
C53 C54 1.383(7)
C53 C58 1.399(6)
C54 C55 1.378(7)
C54 H54 0.9500
C55 C56 1.396(7)
C55 H55 0.9500
C56 C57 1.396(7)
C56 C83 1.518(7)
C57 C58 1.374(7)
C57 H57 0.9500
C58 H58 0.9500
C78 C77 1.391(7)
C78 H78 0.9500
C77 C76 1.364(7)
C77 H77 0.9500
C76 C75 1.379(7)
C76 H76 0.9500
C75 C74 1.385(7)
C75 H75 0.9500
C74 C73 1.484(6)
C73 C72 1.371(7)
C72 C71 1.380(7)
C72 H72 0.9500
C71 C70 1.375(7)
C71 H71 0.9500
C70 C69 1.375(7)
C70 H70 0.9500
C69 H69 0.9500
C68 C67 1.381(7)
C68 H68 0.9500
C67 C66 1.357(7)
C67 H67 0.9500
C66 C65 1.392(6)
C66 H66 0.9500
C65 C64 1.377(7)
C65 H65 0.9500
C64 C63 1.477(6)
C63 C62 1.388(7)
C62 C61 1.383(6)
C62 H62 0.9500
C61 C60 1.370(8)
C61 H61 0.9500
C60 C59 1.354(7)
C60 H60 0.9500
C59 H59 0.9500
C79 C80 1.527(7)
C79 C81 1.532(8)
C79 C82 1.542(8)
C80 H80A 0.9800
C80 H80B 0.9800
C80 H80C 0.9800
C81 H81A 0.9800
C81 H81B 0.9800
C81 H81C 0.9800
C82 H82A 0.9800
C82 H82B 0.9800
C82 H82C 0.9800
C83 C86 1.524(8)
C83 C84 1.530(7)
C83 C85 1.558(6)
C84 H84A 0.9800
C84 H84B 0.9800
C84 H84C 0.9800
C85 H85A 0.9800
C85 H85B 0.9800
C85 H85C 0.9800
C86 H86A 0.9800
C86 H86B 0.9800
C86 H86C 0.9800
C87 C88 1.472(8)
C87 H87A 0.9900
C87 H87B 0.9900
C88 H88A 0.9800
C88 H88B 0.9800
C88 H88C 0.9800
